data_4078878
loop_
_publ_author_name
'Mutoh, Yuichiro'
'Kimura, Yusuke'
'Ikeda, Yousuke'
'Tsuchida, Noriko'
'Takano, Keiko'
'Ishii, Youichi'

_publ_section_title
;
 Formation of (Alkenylphosphonio)phenylruthenium Complexes from
 Diphenylacetylene and a [CpRu(dppm)] Cation: Experimental Evidence for
 the Equilibrium between \h1-Disubstituted Vinylidene and \h2-Internal
 Alkyne
;
_journal_issue 14
_journal_name_full Organometallics
_journal_page_first 5150
_journal_paper_doi 10.1021/om3004948
_journal_volume 31
_journal_year 2012
_chemical_formula_moiety 'C79 H52 B F24 P2 Ru'
_chemical_formula_sum 'C79 H52 B F24 P2 Ru'
_chemical_formula_weight 1631.07
_space_group_IT_number 2
_symmetry_cell_setting triclinic
_symmetry_Int_Tables_number 2
_symmetry_space_group_name_Hall '-P 1'
_symmetry_space_group_name_H-M 'P -1'
_atom_sites_solution_hydrogens geom
_atom_sites_solution_primary direct
_atom_sites_solution_secondary difmap
_cell_angle_alpha 73.738(4)
_cell_angle_beta 88.468(5)
_cell_angle_gamma 87.523(5)
_cell_formula_units_Z 2
_cell_length_a 12.728(3)
_cell_length_b 15.881(3)
_cell_length_c 18.128(3)
_cell_measurement_reflns_used 7667
_cell_measurement_temperature 123
_cell_measurement_theta_max 27.50
_cell_measurement_theta_min 3.02
_cell_volume 3514.0(12)
_computing_cell_refinement CrystalClear
_computing_data_collection 'CrystalClear (Rigaku Inc., 2008)'
_computing_data_reduction CrystalClear
_computing_molecular_graphics 'CrystalStructure 4.0'
_computing_publication_material 'CrystalStructure 4.0 (Rigaku, 2010)'
_computing_structure_refinement 'SHELXL97 (Sheldrick, 2008)'
_computing_structure_solution 'Il Milione (Burla, et al., 2007)'
_diffrn_ambient_temperature 123
_diffrn_detector_area_resol_mean 7.314
_diffrn_measured_fraction_theta_full 0.971
_diffrn_measured_fraction_theta_max 0.971
_diffrn_measurement_device_type 'Rigaku Mercury70'
_diffrn_measurement_method \w
_diffrn_radiation_type 'Mo K\a'
_diffrn_radiation_wavelength 0.71075
_diffrn_reflns_av_R_equivalents 0.0697
_diffrn_reflns_limit_h_max 16
_diffrn_reflns_limit_h_min -16
_diffrn_reflns_limit_k_max 13
_diffrn_reflns_limit_k_min -20
_diffrn_reflns_limit_l_max 21
_diffrn_reflns_limit_l_min -23
_diffrn_reflns_number 27678
_diffrn_reflns_theta_full 27.51
_diffrn_reflns_theta_max 27.51
_diffrn_standards_number 0
_exptl_absorpt_coefficient_mu 0.378
_exptl_absorpt_correction_T_max 0.975
_exptl_absorpt_correction_T_min 0.510
_exptl_absorpt_correction_type multi-scan
_exptl_absorpt_process_details 'REQAB (Rigaku, 1998)'
_exptl_crystal_colour yellow
_exptl_crystal_density_diffrn 1.541
_exptl_crystal_density_method 'not measured'
_exptl_crystal_description platelet
_exptl_crystal_F_000 1642.00
_exptl_crystal_size_max 0.180
_exptl_crystal_size_mid 0.152
_exptl_crystal_size_min 0.067
_refine_diff_density_max 1.150
_refine_diff_density_min -0.690
_refine_ls_extinction_method none
_refine_ls_goodness_of_fit_ref 1.071
_refine_ls_hydrogen_treatment constr
_refine_ls_number_parameters 991
_refine_ls_number_reflns 15707
_refine_ls_number_restraints 0
_refine_ls_R_factor_gt 0.0739
_refine_ls_shift/su_max 0.001
_refine_ls_structure_factor_coef Fsqd
_refine_ls_weighting_details 'w = 1/[\s^2^(Fo^2^)+(0.0496P)^2^+0.0000P] where P=(Fo^2^+2Fc^2^)/3'
_refine_ls_weighting_scheme calc
_refine_ls_wR_factor_ref 0.1780
_reflns_number_gt 10268
_reflns_number_total 15707
_reflns_threshold_expression F^2^>2.0\s(F^2^)
_cod_data_source_file om3004948_si_002.cif
_cod_data_source_block CpRu(dppm)PhPh_alkyne_2
_cod_original_cell_volume 3514.0(11)
_cod_database_code 4078878

loop_
_symmetry_equiv_pos_site_id
_symmetry_equiv_pos_as_xyz
1 +X,+Y,+Z
2 -X,-Y,-Z

loop_
_atom_site_label
_atom_site_type_symbol
_atom_site_fract_x
_atom_site_fract_y
_atom_site_fract_z
_atom_site_U_iso_or_equiv
_atom_site_adp_type
_atom_site_occupancy
_atom_site_symmetry_multiplicity
_atom_site_calc_flag
_atom_site_refinement_flags
Ru1 Ru 0.34680(3) 0.57540(2) 0.14269(2) 0.02224(11) Uani 1.0 2 d .
P1 P 0.39587(9) 0.64125(8) 0.23572(6) 0.0213(3) Uani 1.0 2 d .
P2 P 0.30925(9) 0.48692(8) 0.26555(7) 0.0214(3) Uani 1.0 2 d .
F1 F 0.6688(3) 1.1168(3) -0.0276(3) 0.0815(15) Uani 1.0 2 d .
F2 F 0.5816(3) 1.0646(3) 0.0755(2) 0.0857(16) Uani 1.0 2 d .
F3 F 0.6153(2) 0.9889(2) -0.00141(17) 0.0420(8) Uani 1.0 2 d .
F4 F 0.9674(3) 0.77162(18) 0.10609(17) 0.0406(8) Uani 1.0 2 d .
F5 F 0.9748(2) 0.85602(19) -0.00938(15) 0.0356(7) Uani 1.0 2 d .
F6 F 1.0858(2) 0.8674(2) 0.07470(17) 0.0418(8) Uani 1.0 2 d .
F7 F 1.2919(3) 0.9419(2) 0.1668(2) 0.0577(10) Uani 1.0 2 d .
F8 F 1.3871(2) 1.0237(3) 0.21156(17) 0.0557(10) Uani 1.0 2 d .
F9 F 1.2747(2) 1.08069(19) 0.12554(15) 0.0371(7) Uani 1.0 2 d .
F10 F 1.1501(3) 1.0457(2) 0.48850(17) 0.0478(9) Uani 1.0 2 d .
F11 F 1.2788(2) 0.9581(3) 0.47941(16) 0.0491(9) Uani 1.0 2 d .
F12 F 1.1237(3) 0.9099(3) 0.50686(15) 0.0501(9) Uani 1.0 2 d .
F13 F 0.9635(3) 1.3252(2) 0.04830(16) 0.0460(8) Uani 1.0 2 d .
F14 F 1.0620(3) 1.3622(3) 0.12519(18) 0.0626(11) Uani 1.0 2 d .
F15 F 0.9152(4) 1.4310(3) 0.0943(3) 0.0749(12) Uani 1.0 2 d .
F16 F 0.7429(4) 1.3744(3) 0.3422(2) 0.0771(13) Uani 1.0 2 d .
F17 F 0.7060(3) 1.2438(3) 0.40523(19) 0.0555(10) Uani 1.0 2 d .
F18 F 0.8537(3) 1.2938(3) 0.41882(19) 0.0640(11) Uani 1.0 2 d .
F19 F 0.5096(3) 1.0237(2) 0.3649(3) 0.0619(11) Uani 1.0 2 d .
F20 F 0.5108(3) 0.9222(3) 0.4691(2) 0.0763(13) Uani 1.0 2 d .
F21 F 0.4789(3) 0.8946(3) 0.3653(3) 0.0756(14) Uani 1.0 2 d .
F22 F 0.9202(6) 0.7442(6) 0.5057(5) 0.065(3) Uani 0.6988 2 d .
F23 F 0.7801(7) 0.6824(6) 0.5019(5) 0.058(3) Uani 0.6658 2 d .
F24 F 0.8942(10) 0.6950(9) 0.4093(7) 0.075(5) Uani 0.6341 2 d .
F25 F 0.7896(13) 0.6672(10) 0.4550(15) 0.102(8) Uani 0.3392 2 d .
F26 F 0.861(3) 0.7250(17) 0.5295(13) 0.120(11) Uani 0.2785 2 d .
F27 F 0.9315(14) 0.7081(14) 0.4308(11) 0.083(8) Uani 0.3836 2 d .
C1 C 0.4809(4) 0.4845(3) 0.1454(3) 0.0231(10) Uani 1.0 2 d .
C2 C 0.5165(4) 0.5603(3) 0.1268(3) 0.0257(11) Uani 1.0 2 d .
C3 C 0.4945(4) 0.3909(3) 0.1552(3) 0.0227(10) Uani 1.0 2 d .
C4 C 0.6007(4) 0.6183(4) 0.0927(3) 0.0284(11) Uani 1.0 2 d .
C5 C 0.4117(4) 0.3407(3) 0.1434(3) 0.0281(11) Uani 1.0 2 d .
C6 C 0.4278(4) 0.2521(3) 0.1528(3) 0.0312(12) Uani 1.0 2 d .
C7 C 0.5241(4) 0.2113(3) 0.1739(3) 0.0317(12) Uani 1.0 2 d .
C8 C 0.6070(4) 0.2603(4) 0.1852(3) 0.0332(12) Uani 1.0 2 d .
C9 C 0.5921(4) 0.3490(4) 0.1766(3) 0.0294(11) Uani 1.0 2 d .
C10 C 0.7013(4) 0.5830(4) 0.0896(3) 0.0324(12) Uani 1.0 2 d .
C11 C 0.7820(4) 0.6361(4) 0.0517(3) 0.0364(13) Uani 1.0 2 d .
C12 C 0.7603(5) 0.7243(4) 0.0181(3) 0.0410(14) Uani 1.0 2 d .
C13 C 0.6623(5) 0.7605(4) 0.0232(3) 0.0380(13) Uani 1.0 2 d .
C14 C 0.5812(4) 0.7081(3) 0.0600(3) 0.0279(11) Uani 1.0 2 d .
C15 C 0.3086(4) 0.5593(4) 0.0275(3) 0.0327(12) Uani 1.0 2 d .
C16 C 0.3367(5) 0.6474(4) 0.0165(3) 0.0369(13) Uani 1.0 2 d .
C17 C 0.2623(4) 0.6869(4) 0.0579(3) 0.0365(13) Uani 1.0 2 d .
C18 C 0.1899(4) 0.6230(4) 0.0943(3) 0.0335(12) Uani 1.0 2 d .
C19 C 0.2181(4) 0.5446(3) 0.0751(3) 0.0293(12) Uani 1.0 2 d .
C20 C 0.5156(4) 0.6995(3) 0.2353(3) 0.0250(10) Uani 1.0 2 d .
C21 C 0.6110(4) 0.6566(4) 0.2584(3) 0.0316(12) Uani 1.0 2 d .
C22 C 0.7017(5) 0.7061(5) 0.2541(3) 0.0464(16) Uani 1.0 2 d .
C23 C 0.6946(5) 0.7966(4) 0.2294(3) 0.0456(16) Uani 1.0 2 d .
C24 C 0.6000(5) 0.8375(4) 0.2066(3) 0.0445(15) Uani 1.0 2 d .
C25 C 0.5105(4) 0.7906(4) 0.2098(3) 0.0338(12) Uani 1.0 2 d .
C26 C 0.3010(3) 0.7044(3) 0.2775(3) 0.0191(9) Uani 1.0 2 d .
C27 C 0.3285(4) 0.7243(3) 0.3443(3) 0.0258(10) Uani 1.0 2 d .
C28 C 0.2565(4) 0.7606(4) 0.3849(3) 0.0311(12) Uani 1.0 2 d .
C29 C 0.1530(4) 0.7796(3) 0.3583(3) 0.0309(11) Uani 1.0 2 d .
C30 C 0.1249(4) 0.7621(3) 0.2909(3) 0.0317(12) Uani 1.0 2 d .
C31 C 0.1994(4) 0.7250(3) 0.2506(3) 0.0279(11) Uani 1.0 2 d .
C32 C 0.4070(4) 0.5367(3) 0.3110(3) 0.0210(10) Uani 1.0 2 d .
C33 C 0.1810(4) 0.5077(3) 0.3058(3) 0.0239(10) Uani 1.0 2 d .
C34 C 0.1707(4) 0.5215(4) 0.3779(3) 0.0320(12) Uani 1.0 2 d .
C35 C 0.0728(5) 0.5370(4) 0.4078(4) 0.0442(14) Uani 1.0 2 d .
C36 C -0.0159(4) 0.5358(4) 0.3659(4) 0.0449(15) Uani 1.0 2 d .
C37 C -0.0076(4) 0.5205(4) 0.2951(4) 0.0428(15) Uani 1.0 2 d .
C38 C 0.0901(4) 0.5064(3) 0.2648(3) 0.0320(12) Uani 1.0 2 d .
C39 C 0.3258(4) 0.3687(3) 0.3029(3) 0.0223(10) Uani 1.0 2 d .
C40 C 0.2414(4) 0.3162(3) 0.2994(3) 0.0335(12) Uani 1.0 2 d .
C41 C 0.2515(4) 0.2257(4) 0.3301(4) 0.0393(13) Uani 1.0 2 d .
C42 C 0.3440(4) 0.1860(3) 0.3628(3) 0.0349(12) Uani 1.0 2 d .
C43 C 0.4282(4) 0.2382(4) 0.3645(3) 0.0325(12) Uani 1.0 2 d .
C44 C 0.4196(4) 0.3281(3) 0.3358(3) 0.0257(10) Uani 1.0 2 d .
C45 C 0.8736(3) 1.0074(3) 0.1773(3) 0.0195(9) Uani 1.0 2 d .
C46 C 0.7828(4) 1.0402(3) 0.1344(3) 0.0212(10) Uani 1.0 2 d .
C47 C 0.7563(4) 1.0118(3) 0.0712(3) 0.0218(10) Uani 1.0 2 d .
C48 C 0.8209(4) 0.9525(3) 0.0464(3) 0.0238(10) Uani 1.0 2 d .
C49 C 0.9104(3) 0.9200(3) 0.0872(3) 0.0204(10) Uani 1.0 2 d .
C50 C 0.9346(4) 0.9453(3) 0.1526(3) 0.0198(9) Uani 1.0 2 d .
C51 C 0.6569(4) 1.0455(4) 0.0301(3) 0.0300(12) Uani 1.0 2 d .
C52 C 0.9836(4) 0.8548(4) 0.0654(3) 0.0287(11) Uani 1.0 2 d .
C53 C 1.0206(3) 1.0184(3) 0.2812(3) 0.0196(9) Uani 1.0 2 d .
C54 C 1.1032(4) 1.0267(3) 0.2282(3) 0.0241(10) Uani 1.0 2 d .
C55 C 1.2081(4) 1.0141(3) 0.2498(3) 0.0209(10) Uani 1.0 2 d .
C56 C 1.2351(4) 0.9974(3) 0.3262(3) 0.0209(10) Uani 1.0 2 d .
C57 C 1.1549(4) 0.9936(3) 0.3798(3) 0.0204(10) Uani 1.0 2 d .
C58 C 1.0499(3) 1.0039(3) 0.3579(3) 0.0187(9) Uani 1.0 2 d .
C59 C 1.2912(4) 1.0151(4) 0.1900(3) 0.0294(11) Uani 1.0 2 d .
C60 C 1.1777(4) 0.9763(4) 0.4632(3) 0.0292(11) Uani 1.0 2 d .
C61 C 0.8732(3) 1.1362(3) 0.2493(3) 0.0199(9) Uani 1.0 2 d .
C62 C 0.9115(4) 1.1991(3) 0.1844(3) 0.0246(10) Uani 1.0 2 d .
C63 C 0.9105(4) 1.2885(3) 0.1791(3) 0.0235(10) Uani 1.0 2 d .
C64 C 0.8692(4) 1.3187(3) 0.2389(3) 0.0271(11) Uani 1.0 2 d .
C65 C 0.8279(4) 1.2587(4) 0.3033(3) 0.0284(11) Uani 1.0 2 d .
C66 C 0.8319(4) 1.1692(3) 0.3081(3) 0.0248(10) Uani 1.0 2 d .
C67 C 0.9618(4) 1.3511(4) 0.1118(3) 0.0335(12) Uani 1.0 2 d .
C68 C 0.7829(5) 1.2917(4) 0.3663(3) 0.0374(13) Uani 1.0 2 d .
C69 C 0.8228(4) 0.9658(3) 0.3213(3) 0.0208(10) Uani 1.0 2 d .
C70 C 0.7163(4) 0.9827(3) 0.3337(3) 0.0215(10) Uani 1.0 2 d .
C71 C 0.6531(4) 0.9223(3) 0.3849(3) 0.0229(10) Uani 1.0 2 d .
C72 C 0.6958(4) 0.8412(3) 0.4254(3) 0.0278(11) Uani 1.0 2 d .
C73 C 0.7996(4) 0.8217(3) 0.4137(3) 0.0241(10) Uani 1.0 2 d .
C74 C 0.8616(4) 0.8820(3) 0.3624(3) 0.0242(10) Uani 1.0 2 d .
C75 C 0.5398(4) 0.9417(4) 0.3961(3) 0.0307(11) Uani 1.0 2 d .
C76 C 0.8486(4) 0.7358(4) 0.4568(3) 0.0353(12) Uani 1.0 2 d .
C77 C 0.4552(7) 0.4210(5) 0.5185(4) 0.063(3) Uani 1.0 2 d .
C78 C 0.5512(7) 0.4291(6) 0.4862(4) 0.064(2) Uani 1.0 2 d .
C79 C 0.5981(5) 0.5098(8) 0.4665(4) 0.079(3) Uani 1.0 2 d .
B1 B 0.8961(4) 1.0324(4) 0.2575(3) 0.0193(11) Uani 1.0 2 d .
H5 H 0.3446 0.3680 0.1289 0.0337 Uiso 1.0 2 calc R
H6 H 0.3714 0.2187 0.1447 0.0374 Uiso 1.0 2 calc R
H7 H 0.5340 0.1500 0.1806 0.0380 Uiso 1.0 2 calc R
H8 H 0.6741 0.2326 0.1989 0.0398 Uiso 1.0 2 calc R
H9 H 0.6488 0.3818 0.1854 0.0352 Uiso 1.0 2 calc R
H10 H 0.7157 0.5224 0.1134 0.0389 Uiso 1.0 2 calc R
H11 H 0.8510 0.6117 0.0489 0.0437 Uiso 1.0 2 calc R
H12 H 0.8146 0.7603 -0.0088 0.0492 Uiso 1.0 2 calc R
H13 H 0.6494 0.8217 0.0016 0.0456 Uiso 1.0 2 calc R
H14 H 0.5126 0.7332 0.0628 0.0335 Uiso 1.0 2 calc R
H15 H 0.3446 0.5175 0.0064 0.0393 Uiso 1.0 2 calc R
H16 H 0.3947 0.6751 -0.0132 0.0443 Uiso 1.0 2 calc R
H17 H 0.2616 0.7458 0.0606 0.0438 Uiso 1.0 2 calc R
H18 H 0.1322 0.6312 0.1263 0.0402 Uiso 1.0 2 calc R
H19 H 0.1822 0.4912 0.0914 0.0352 Uiso 1.0 2 calc R
H21 H 0.6156 0.5944 0.2769 0.0379 Uiso 1.0 2 calc R
H22 H 0.7679 0.6769 0.2683 0.0557 Uiso 1.0 2 calc R
H23 H 0.7551 0.8300 0.2283 0.0547 Uiso 1.0 2 calc R
H24 H 0.5955 0.8997 0.1881 0.0534 Uiso 1.0 2 calc R
H25 H 0.4451 0.8207 0.1946 0.0406 Uiso 1.0 2 calc R
H27 H 0.3986 0.7125 0.3620 0.0309 Uiso 1.0 2 calc R
H28 H 0.2763 0.7729 0.4308 0.0373 Uiso 1.0 2 calc R
H29 H 0.1025 0.8043 0.3864 0.0371 Uiso 1.0 2 calc R
H30 H 0.0553 0.7753 0.2724 0.0381 Uiso 1.0 2 calc R
H31 H 0.1805 0.7136 0.2040 0.0335 Uiso 1.0 2 calc R
H32A H 0.4778 0.5077 0.3130 0.0252 Uiso 1.0 2 calc R
H32B H 0.3847 0.5415 0.3624 0.0252 Uiso 1.0 2 calc R
H34 H 0.2318 0.5202 0.4072 0.0383 Uiso 1.0 2 calc R
H35 H 0.0667 0.5483 0.4565 0.0530 Uiso 1.0 2 calc R
H36 H -0.0833 0.5457 0.3862 0.0538 Uiso 1.0 2 calc R
H37 H -0.0692 0.5195 0.2669 0.0513 Uiso 1.0 2 calc R
H38 H 0.0955 0.4959 0.2158 0.0384 Uiso 1.0 2 calc R
H40 H 0.1775 0.3424 0.2762 0.0402 Uiso 1.0 2 calc R
H41 H 0.1936 0.1905 0.3284 0.0472 Uiso 1.0 2 calc R
H42 H 0.3501 0.1241 0.3837 0.0419 Uiso 1.0 2 calc R
H43 H 0.4928 0.2114 0.3859 0.0389 Uiso 1.0 2 calc R
H44 H 0.4776 0.3628 0.3384 0.0308 Uiso 1.0 2 calc R
H46 H 0.7383 1.0828 0.1488 0.0254 Uiso 1.0 2 calc R
H48 H 0.8038 0.9346 0.0025 0.0285 Uiso 1.0 2 calc R
H50 H 0.9948 0.9191 0.1812 0.0237 Uiso 1.0 2 calc R
H54 H 1.0874 1.0414 0.1750 0.0289 Uiso 1.0 2 calc R
H56 H 1.3066 0.9888 0.3413 0.0251 Uiso 1.0 2 calc R
H58 H 0.9966 1.0011 0.3961 0.0224 Uiso 1.0 2 calc R
H62 H 0.9391 1.1800 0.1423 0.0295 Uiso 1.0 2 calc R
H64 H 0.8690 1.3794 0.2360 0.0325 Uiso 1.0 2 calc R
H66 H 0.8053 1.1292 0.3533 0.0297 Uiso 1.0 2 calc R
H70 H 0.6853 1.0377 0.3062 0.0257 Uiso 1.0 2 calc R
H72 H 0.6538 0.8000 0.4607 0.0334 Uiso 1.0 2 calc R
H74 H 0.9329 0.8660 0.3547 0.0290 Uiso 1.0 2 calc R
H77 H 0.4237 0.3655 0.5311 0.0759 Uiso 1.0 2 calc R
H78 H 0.5875 0.3795 0.4767 0.0770 Uiso 1.0 2 calc R
H79 H 0.6660 0.5164 0.4430 0.0949 Uiso 1.0 2 calc R

loop_
_atom_site_aniso_label
_atom_site_aniso_U_11
_atom_site_aniso_U_22
_atom_site_aniso_U_33
_atom_site_aniso_U_12
_atom_site_aniso_U_13
_atom_site_aniso_U_23
Ru1 0.0261(2) 0.0204(2) 0.0206(2) -0.00219(15) -0.00238(15) -0.00606(16)
P1 0.0238(6) 0.0206(6) 0.0202(6) -0.0017(5) -0.0007(5) -0.0068(5)
P2 0.0229(6) 0.0193(6) 0.0218(6) -0.0014(5) -0.0006(5) -0.0051(5)
F1 0.072(3) 0.042(3) 0.104(4) -0.019(2) -0.057(3) 0.031(3)
F2 0.049(2) 0.163(5) 0.077(3) 0.062(3) -0.036(2) -0.092(3)
F3 0.0283(15) 0.053(2) 0.054(2) 0.0020(14) -0.0156(14) -0.0301(17)
F4 0.0492(18) 0.0251(17) 0.0469(19) 0.0074(14) 0.0025(15) -0.0108(15)
F5 0.0393(16) 0.0452(19) 0.0288(16) 0.0047(14) 0.0024(13) -0.0221(15)
F6 0.0223(14) 0.054(2) 0.059(2) 0.0035(14) -0.0037(14) -0.0334(18)
F7 0.073(3) 0.037(2) 0.068(3) -0.0081(17) 0.0441(19) -0.0253(19)
F8 0.0198(15) 0.108(3) 0.0322(18) -0.0055(17) 0.0040(13) -0.0076(19)
F9 0.0377(16) 0.0476(19) 0.0217(15) -0.0049(14) 0.0063(13) -0.0025(14)
F10 0.059(2) 0.057(3) 0.0350(18) 0.0107(17) -0.0120(16) -0.0260(17)
F11 0.0253(15) 0.093(3) 0.0286(16) 0.0055(16) -0.0095(13) -0.0158(18)
F12 0.055(2) 0.064(3) 0.0215(16) -0.0292(18) -0.0042(15) 0.0086(16)
F13 0.063(2) 0.048(2) 0.0247(16) -0.0183(17) 0.0082(15) -0.0055(15)
F14 0.047(2) 0.087(3) 0.045(2) -0.041(2) -0.0006(16) 0.001(2)
F15 0.112(4) 0.029(2) 0.066(3) 0.010(2) 0.037(3) 0.0101(19)
F16 0.138(4) 0.040(3) 0.052(3) 0.030(3) 0.018(3) -0.017(2)
F17 0.062(3) 0.061(3) 0.056(3) -0.0127(18) 0.0288(17) -0.037(2)
F18 0.068(3) 0.096(3) 0.046(2) -0.009(2) -0.0036(18) -0.049(3)
F19 0.0280(17) 0.035(2) 0.107(3) 0.0097(15) 0.0140(18) 0.002(2)
F20 0.0360(19) 0.129(4) 0.045(3) 0.029(2) 0.0171(16) -0.000(3)
F21 0.0243(17) 0.083(3) 0.144(4) -0.0007(18) -0.016(2) -0.069(3)
F22 0.055(4) 0.044(4) 0.080(8) 0.001(4) -0.039(5) 0.013(4)
F23 0.041(4) 0.033(5) 0.079(6) -0.001(3) 0.022(4) 0.018(4)
F24 0.124(12) 0.035(5) 0.063(5) 0.045(7) -0.001(6) -0.013(4)
F25 0.046(10) 0.016(7) 0.22(3) -0.008(6) -0.034(15) 0.017(12)
F26 0.24(4) 0.077(19) 0.039(12) 0.07(2) -0.026(19) -0.016(12)
F27 0.058(10) 0.053(11) 0.102(17) 0.034(8) 0.067(11) 0.024(11)
C1 0.026(3) 0.025(3) 0.017(3) -0.003(2) 0.0055(18) -0.004(2)
C2 0.028(3) 0.030(3) 0.022(3) 0.000(2) -0.002(2) -0.013(3)
C3 0.026(3) 0.022(3) 0.020(3) -0.0023(19) 0.0036(19) -0.007(2)
C4 0.035(3) 0.030(3) 0.024(3) -0.009(3) 0.004(2) -0.014(3)
C5 0.027(3) 0.032(3) 0.028(3) 0.001(2) -0.003(2) -0.013(3)
C6 0.035(3) 0.030(3) 0.032(3) 0.002(3) -0.005(3) -0.014(3)
C7 0.044(3) 0.020(3) 0.032(3) -0.002(3) 0.006(3) -0.010(3)
C8 0.034(3) 0.033(3) 0.031(3) 0.002(3) -0.002(3) -0.006(3)
C9 0.031(3) 0.030(3) 0.028(3) -0.003(3) -0.002(2) -0.010(3)
C10 0.036(3) 0.026(3) 0.039(3) -0.009(3) 0.001(3) -0.014(3)
C11 0.029(3) 0.049(4) 0.037(3) -0.011(3) 0.012(3) -0.022(3)
C12 0.048(4) 0.044(4) 0.034(3) -0.025(3) 0.013(3) -0.014(3)
C13 0.051(4) 0.033(3) 0.033(3) -0.013(3) 0.008(3) -0.013(3)
C14 0.031(3) 0.030(3) 0.024(3) -0.007(3) 0.004(2) -0.009(3)
C15 0.040(3) 0.042(4) 0.022(3) -0.001(3) -0.010(3) -0.018(3)
C16 0.057(4) 0.039(4) 0.011(3) -0.014(3) -0.009(3) 0.002(3)
C17 0.049(4) 0.026(3) 0.032(3) -0.001(3) -0.018(3) -0.002(3)
C18 0.037(3) 0.036(3) 0.028(3) 0.007(3) -0.013(3) -0.009(3)
C19 0.038(3) 0.023(3) 0.029(3) -0.003(3) -0.011(3) -0.011(3)
C20 0.029(3) 0.027(3) 0.023(3) -0.004(2) 0.0071(19) -0.013(2)
C21 0.025(3) 0.044(4) 0.028(3) -0.007(3) 0.002(2) -0.013(3)
C22 0.036(3) 0.072(5) 0.035(4) -0.016(3) 0.000(3) -0.018(4)
C23 0.049(4) 0.057(4) 0.040(4) -0.035(3) 0.011(3) -0.025(3)
C24 0.056(4) 0.041(4) 0.044(4) -0.030(3) 0.022(3) -0.023(3)
C25 0.040(3) 0.033(3) 0.032(3) -0.010(3) 0.010(3) -0.014(3)
C26 0.019(2) 0.016(3) 0.022(3) 0.0001(17) 0.0046(18) -0.0041(19)
C27 0.028(3) 0.023(3) 0.027(3) 0.000(2) -0.001(2) -0.008(2)
C28 0.033(3) 0.034(3) 0.033(3) 0.001(3) 0.001(3) -0.021(3)
C29 0.030(3) 0.027(3) 0.038(3) 0.008(2) 0.005(3) -0.014(3)
C30 0.028(3) 0.025(3) 0.041(3) 0.010(2) -0.008(3) -0.009(3)
C31 0.032(3) 0.022(3) 0.029(3) -0.001(2) -0.005(2) -0.005(3)
C32 0.027(3) 0.018(3) 0.018(3) 0.0016(18) -0.0018(18) -0.0049(19)
C33 0.029(3) 0.013(3) 0.027(3) 0.0000(19) 0.008(2) -0.002(2)
C34 0.037(3) 0.030(3) 0.027(3) -0.003(3) 0.005(3) -0.006(3)
C35 0.045(4) 0.050(4) 0.042(4) -0.009(3) 0.016(3) -0.020(3)
C36 0.033(3) 0.041(4) 0.065(4) -0.001(3) 0.015(3) -0.022(4)
C37 0.025(3) 0.039(4) 0.067(4) 0.001(3) -0.005(3) -0.020(3)
C38 0.026(3) 0.024(3) 0.049(4) -0.004(2) 0.004(3) -0.015(3)
C39 0.026(3) 0.013(3) 0.028(3) 0.0018(18) -0.0011(19) -0.0044(19)
C40 0.030(3) 0.021(3) 0.049(4) 0.004(2) -0.003(3) -0.010(3)
C41 0.038(3) 0.022(3) 0.057(4) -0.005(3) 0.001(3) -0.009(3)
C42 0.042(3) 0.015(3) 0.044(4) -0.004(3) 0.006(3) -0.002(3)
C43 0.036(3) 0.029(3) 0.029(3) 0.000(3) -0.000(3) -0.002(3)
C44 0.029(3) 0.020(3) 0.028(3) -0.001(2) -0.002(2) -0.006(2)
C45 0.019(2) 0.023(3) 0.017(2) -0.0001(18) 0.0011(17) -0.0066(19)
C46 0.023(3) 0.020(3) 0.022(3) 0.0026(18) -0.0022(18) -0.009(2)
C47 0.022(3) 0.025(3) 0.020(3) 0.0038(19) -0.0046(18) -0.009(2)
C48 0.024(3) 0.027(3) 0.023(3) 0.002(2) -0.0035(19) -0.011(2)
C49 0.018(2) 0.024(3) 0.020(3) -0.0038(18) 0.0033(18) -0.0076(19)
C50 0.023(3) 0.017(3) 0.018(3) 0.0006(18) -0.0034(18) -0.0017(18)
C51 0.030(3) 0.032(3) 0.032(3) 0.004(3) -0.010(3) -0.013(3)
C52 0.028(3) 0.035(3) 0.027(3) 0.002(3) -0.002(2) -0.015(3)
C53 0.019(2) 0.020(3) 0.021(3) 0.0001(18) -0.0011(18) -0.0087(19)
C54 0.027(3) 0.028(3) 0.017(3) -0.007(2) -0.0006(19) -0.006(2)
C55 0.022(3) 0.022(3) 0.021(3) 0.0005(18) 0.0021(18) -0.008(2)
C56 0.015(2) 0.022(3) 0.025(3) -0.0045(18) -0.0010(18) -0.005(2)
C57 0.022(3) 0.020(3) 0.020(3) -0.0005(18) -0.0039(18) -0.0067(19)
C58 0.018(2) 0.019(3) 0.019(3) 0.0002(17) -0.0007(17) -0.0046(19)
C59 0.027(3) 0.033(3) 0.028(3) -0.002(3) 0.001(2) -0.009(3)
C60 0.026(3) 0.041(3) 0.021(3) -0.006(3) -0.002(2) -0.009(3)
C61 0.014(2) 0.028(3) 0.019(3) 0.0022(18) -0.0007(17) -0.009(2)
C62 0.018(2) 0.035(3) 0.023(3) 0.003(2) -0.0019(18) -0.012(3)
C63 0.024(3) 0.022(3) 0.024(3) -0.0011(19) -0.0062(19) -0.004(2)
C64 0.027(3) 0.025(3) 0.034(3) -0.001(2) -0.000(2) -0.015(3)
C65 0.030(3) 0.032(3) 0.028(3) 0.001(2) -0.001(2) -0.017(3)
C66 0.026(3) 0.026(3) 0.024(3) 0.002(2) -0.007(2) -0.011(2)
C67 0.036(3) 0.029(3) 0.035(3) -0.002(3) 0.001(3) -0.009(3)
C68 0.044(4) 0.032(3) 0.042(4) -0.002(3) 0.002(3) -0.020(3)
C69 0.020(2) 0.026(3) 0.019(3) 0.0051(19) -0.0058(18) -0.011(2)
C70 0.022(3) 0.025(3) 0.016(3) 0.0022(19) -0.0037(18) -0.0044(19)
C71 0.022(3) 0.025(3) 0.025(3) 0.0002(19) -0.0008(19) -0.012(2)
C72 0.028(3) 0.031(3) 0.023(3) -0.009(2) 0.004(2) -0.004(3)
C73 0.022(3) 0.025(3) 0.025(3) 0.0002(19) -0.0010(19) -0.007(2)
C74 0.018(3) 0.029(3) 0.027(3) -0.0020(19) -0.0006(19) -0.010(2)
C75 0.022(3) 0.032(3) 0.038(3) 0.002(2) 0.004(3) -0.010(3)
C76 0.034(3) 0.031(3) 0.040(4) 0.001(3) 0.001(3) -0.009(3)
C77 0.076(6) 0.060(5) 0.047(4) -0.026(5) -0.022(4) 0.001(4)
C78 0.094(6) 0.074(6) 0.029(4) 0.037(5) -0.027(4) -0.026(4)
C79 0.040(4) 0.159(9) 0.027(4) -0.009(6) -0.011(3) -0.006(5)
B1 0.014(3) 0.029(3) 0.016(3) -0.001(2) 0.0047(19) -0.009(3)

loop_
_atom_type_symbol
_atom_type_description
_atom_type_scat_dispersion_real
_atom_type_scat_dispersion_imag
_atom_type_scat_source
C C 0.0033 0.0016
;
International Tables for Crystallography
(1992, Vol. C, Tables 4.2.6.8 and 6.1.1.4)
;
H H 0.0000 0.0000
;
International Tables for Crystallography
(1992, Vol. C, Table 6.1.1.4)
;
B B 0.0013 0.0007
;
International Tables for Crystallography
(1992, Vol. C, Tables 4.2.6.8 and 6.1.1.4)
;
F F 0.0171 0.0103
;
International Tables for Crystallography
(1992, Vol. C, Tables 4.2.6.8 and 6.1.1.4)
;
P P 0.1023 0.0942
;
International Tables for Crystallography
(1992, Vol. C, Tables 4.2.6.8 and 6.1.1.4)
;
Ru Ru -1.2594 0.8363
;
International Tables for Crystallography
(1992, Vol. C, Tables 4.2.6.8 and 6.1.1.4)
;

loop_
_geom_angle_atom_site_label_1
_geom_angle_atom_site_label_2
_geom_angle_atom_site_label_3
_geom_angle
_geom_angle_publ_flag
_geom_angle_site_symmetry_1
_geom_angle_site_symmetry_3
P1 Ru1 P2 69.11(5) yes . .
P1 Ru1 C1 100.33(14) yes . .
P1 Ru1 C2 83.26(15) yes . .
P1 Ru1 C15 160.06(13) yes . .
P1 Ru1 C16 123.35(15) yes . .
P1 Ru1 C17 102.12(16) yes . .
P1 Ru1 C18 112.87(16) yes . .
P1 Ru1 C19 147.65(14) yes . .
P2 Ru1 C1 85.13(11) yes . .
P2 Ru1 C2 105.63(11) yes . .
P2 Ru1 C15 130.18(13) yes . .
P2 Ru1 C16 162.98(15) yes . .
P2 Ru1 C17 135.07(14) yes . .
P2 Ru1 C18 103.97(12) yes . .
P2 Ru1 C19 101.78(12) yes . .
C1 Ru1 C2 33.47(18) yes . .
C1 Ru1 C15 87.75(18) yes . .
C1 Ru1 C16 102.38(18) yes . .
C1 Ru1 C17 138.98(18) yes . .
C1 Ru1 C18 146.7(2) yes . .
C1 Ru1 C19 109.97(19) yes . .
C2 Ru1 C15 94.21(18) yes . .
C2 Ru1 C16 88.29(18) yes . .
C2 Ru1 C17 117.27(17) yes . .
C2 Ru1 C18 149.86(17) yes . .
C2 Ru1 C19 128.67(19) yes . .
C15 Ru1 C16 36.71(19) yes . .
C15 Ru1 C17 61.5(2) yes . .
C15 Ru1 C18 61.71(19) yes . .
C15 Ru1 C19 36.78(17) yes . .
C16 Ru1 C17 36.9(2) yes . .
C16 Ru1 C18 61.57(19) yes . .
C16 Ru1 C19 61.38(18) yes . .
C17 Ru1 C18 36.79(18) yes . .
C17 Ru1 C19 61.52(19) yes . .
C18 Ru1 C19 37.1(2) yes . .
Ru1 P1 P2 55.38(5) yes . .
Ru1 P1 C20 126.29(17) yes . .
Ru1 P1 C26 121.23(16) yes . .
Ru1 P1 C32 93.49(16) yes . .
P2 P1 C20 146.31(15) yes . .
P2 P1 C26 102.55(14) yes . .
P2 P1 C32 43.89(15) yes . .
C20 P1 C26 101.8(3) yes . .
C20 P1 C32 107.9(2) yes . .
C26 P1 C32 102.48(19) yes . .
Ru1 P2 P1 55.51(4) yes . .
Ru1 P2 C32 93.61(13) yes . .
Ru1 P2 C33 115.76(14) yes . .
Ru1 P2 C39 128.71(17) yes . .
P1 P2 C32 43.90(12) yes . .
P1 P2 C33 102.52(16) yes . .
P1 P2 C39 147.44(15) yes . .
C32 P2 C33 107.1(3) yes . .
C32 P2 C39 107.8(2) yes . .
C33 P2 C39 101.9(2) yes . .
F26 F22 F27 108(2) yes . .
F26 F22 C76 68.6(19) yes . .
F27 F22 C76 49.4(8) yes . .
F25 F23 F26 120.4(17) yes . .
F25 F23 C76 70.6(12) yes . .
F26 F23 C76 55.6(10) yes . .
F25 F24 F27 113(3) yes . .
F25 F24 C76 55.4(10) yes . .
F27 F24 C76 69(2) yes . .
F23 F25 F24 116.5(18) yes . .
F23 F25 C76 68.1(14) yes . .
F24 F25 C76 53.3(9) yes . .
F22 F26 F23 127(3) yes . .
F22 F26 C76 72.3(17) yes . .
F23 F26 C76 58.4(13) yes . .
F22 F27 F24 132(3) yes . .
F22 F27 C76 53.1(9) yes . .
F24 F27 C76 80(2) yes . .
Ru1 C1 C2 73.4(3) yes . .
Ru1 C1 C3 135.2(4) yes . .
C2 C1 C3 150.8(5) yes . .
Ru1 C2 C1 73.1(3) yes . .
Ru1 C2 C4 135.7(4) yes . .
C1 C2 C4 149.0(5) yes . .
C1 C3 C5 121.7(4) yes . .
C1 C3 C9 119.7(5) yes . .
C5 C3 C9 118.6(5) yes . .
C2 C4 C10 119.1(5) yes . .
C2 C4 C14 121.4(5) yes . .
C10 C4 C14 119.4(5) yes . .
C3 C5 C6 120.0(5) yes . .
C5 C6 C7 121.0(5) yes . .
C6 C7 C8 119.6(5) yes . .
C7 C8 C9 120.2(5) yes . .
C3 C9 C8 120.6(5) yes . .
C4 C10 C11 120.3(5) yes . .
C10 C11 C12 119.3(5) yes . .
C11 C12 C13 121.0(5) yes . .
C12 C13 C14 120.2(5) yes . .
C4 C14 C13 119.8(5) yes . .
Ru1 C15 C16 72.2(3) yes . .
Ru1 C15 C19 70.8(3) yes . .
C16 C15 C19 108.0(5) yes . .
Ru1 C16 C15 71.1(3) yes . .
Ru1 C16 C17 71.2(3) yes . .
C15 C16 C17 107.7(5) yes . .
Ru1 C17 C16 71.9(3) yes . .
Ru1 C17 C18 70.5(3) yes . .
C16 C17 C18 107.9(5) yes . .
Ru1 C18 C17 72.7(3) yes . .
Ru1 C18 C19 71.6(3) yes . .
C17 C18 C19 108.1(5) yes . .
Ru1 C19 C15 72.4(3) yes . .
Ru1 C19 C18 71.3(3) yes . .
C15 C19 C18 108.3(5) yes . .
P1 C20 C21 122.5(4) yes . .
P1 C20 C25 118.2(4) yes . .
C21 C20 C25 119.3(5) yes . .
C20 C21 C22 119.3(5) yes . .
C21 C22 C23 120.4(5) yes . .
C22 C23 C24 119.2(6) yes . .
C23 C24 C25 121.5(6) yes . .
C20 C25 C24 120.2(5) yes . .
P1 C26 C27 118.0(3) yes . .
P1 C26 C31 122.9(4) yes . .
C27 C26 C31 118.8(5) yes . .
C26 C27 C28 121.3(5) yes . .
C27 C28 C29 119.7(5) yes . .
C28 C29 C30 119.9(5) yes . .
C29 C30 C31 119.5(5) yes . .
C26 C31 C30 120.8(5) yes . .
P1 C32 P2 92.21(19) yes . .
P2 C33 C34 121.7(4) yes . .
P2 C33 C38 119.7(4) yes . .
C34 C33 C38 118.5(5) yes . .
C33 C34 C35 121.1(5) yes . .
C34 C35 C36 119.2(6) yes . .
C35 C36 C37 120.8(6) yes . .
C36 C37 C38 120.0(6) yes . .
C33 C38 C37 120.4(6) yes . .
P2 C39 C40 118.9(4) yes . .
P2 C39 C44 122.2(4) yes . .
C40 C39 C44 118.8(4) yes . .
C39 C40 C41 119.7(5) yes . .
C40 C41 C42 121.3(5) yes . .
C41 C42 C43 118.7(5) yes . .
C42 C43 C44 121.1(5) yes . .
C39 C44 C43 120.3(5) yes . .
C46 C45 C50 115.7(5) yes . .
C46 C45 B1 121.0(4) yes . .
C50 C45 B1 122.8(4) yes . .
C45 C46 C47 121.7(5) yes . .
C46 C47 C48 121.1(4) yes . .
C46 C47 C51 119.5(5) yes . .
C48 C47 C51 119.4(5) yes . .
C47 C48 C49 118.2(5) yes . .
C48 C49 C50 120.8(5) yes . .
C48 C49 C52 121.8(5) yes . .
C50 C49 C52 117.3(4) yes . .
C45 C50 C49 122.4(4) yes . .
F1 C51 F2 106.8(5) yes . .
F1 C51 F3 104.5(5) yes . .
F1 C51 C47 113.2(4) yes . .
F2 C51 F3 105.1(4) yes . .
F2 C51 C47 113.1(5) yes . .
F3 C51 C47 113.4(5) yes . .
F4 C52 F5 105.5(5) yes . .
F4 C52 F6 105.5(4) yes . .
F4 C52 C49 113.3(4) yes . .
F5 C52 F6 105.7(4) yes . .
F5 C52 C49 112.5(4) yes . .
F6 C52 C49 113.6(5) yes . .
C54 C53 C58 115.6(4) yes . .
C54 C53 B1 123.8(4) yes . .
C58 C53 B1 120.5(4) yes . .
C53 C54 C55 122.6(4) yes . .
C54 C55 C56 120.7(4) yes . .
C54 C55 C59 119.0(4) yes . .
C56 C55 C59 120.2(4) yes . .
C55 C56 C57 118.0(4) yes . .
C56 C57 C58 121.0(4) yes . .
C56 C57 C60 121.1(4) yes . .
C58 C57 C60 117.8(4) yes . .
C53 C58 C57 122.0(4) yes . .
F7 C59 F8 107.5(4) yes . .
F7 C59 F9 104.5(4) yes . .
F7 C59 C55 111.5(4) yes . .
F8 C59 F9 106.0(4) yes . .
F8 C59 C55 114.4(5) yes . .
F9 C59 C55 112.3(4) yes . .
F10 C60 F11 106.4(5) yes . .
F10 C60 F12 105.6(4) yes . .
F10 C60 C57 111.4(4) yes . .
F11 C60 F12 107.3(4) yes . .
F11 C60 C57 113.4(4) yes . .
F12 C60 C57 112.2(5) yes . .
C62 C61 C66 115.5(5) yes . .
C62 C61 B1 119.4(4) yes . .
C66 C61 B1 124.3(4) yes . .
C61 C62 C63 122.7(5) yes . .
C62 C63 C64 120.1(4) yes . .
C62 C63 C67 120.1(5) yes . .
C64 C63 C67 119.6(5) yes . .
C63 C64 C65 118.9(5) yes . .
C64 C65 C66 120.0(5) yes . .
C64 C65 C68 118.4(5) yes . .
C66 C65 C68 121.5(4) yes . .
C61 C66 C65 122.8(4) yes . .
F13 C67 F14 105.5(4) yes . .
F13 C67 F15 106.8(4) yes . .
F13 C67 C63 113.7(5) yes . .
F14 C67 F15 106.0(5) yes . .
F14 C67 C63 111.8(4) yes . .
F15 C67 C63 112.5(5) yes . .
F16 C68 F17 106.0(5) yes . .
F16 C68 F18 104.7(5) yes . .
F16 C68 C65 113.3(5) yes . .
F17 C68 F18 105.4(4) yes . .
F17 C68 C65 113.6(5) yes . .
F18 C68 C65 113.1(5) yes . .
C70 C69 C74 114.9(4) yes . .
C70 C69 B1 123.7(4) yes . .
C74 C69 B1 121.1(4) yes . .
C69 C70 C71 122.8(4) yes . .
C70 C71 C72 120.0(4) yes . .
C70 C71 C75 121.6(4) yes . .
C72 C71 C75 118.4(4) yes . .
C71 C72 C73 118.8(4) yes . .
C72 C73 C74 120.8(4) yes . .
C72 C73 C76 120.4(4) yes . .
C74 C73 C76 118.8(4) yes . .
C69 C74 C73 122.6(4) yes . .
F19 C75 F20 107.0(5) yes . .
F19 C75 F21 105.2(4) yes . .
F19 C75 C71 114.2(4) yes . .
F20 C75 F21 104.8(4) yes . .
F20 C75 C71 113.1(4) yes . .
F21 C75 C71 111.8(5) yes . .
F22 C76 F23 103.1(7) yes . .
F22 C76 F24 108.1(8) yes . .
F22 C76 F25 131.8(11) yes . .
F22 C76 F26 39.1(16) yes . .
F22 C76 F27 77.5(11) yes . .
F22 C76 C73 112.4(6) yes . .
F23 C76 F24 108.8(8) yes . .
F23 C76 F25 41.3(12) yes . .
F23 C76 F26 66.0(15) yes . .
F23 C76 F27 122.8(11) yes . .
F23 C76 C73 113.0(6) yes . .
F24 C76 F25 71.3(12) yes . .
F24 C76 F26 130.8(15) yes . .
F24 C76 F27 31.2(12) yes . .
F24 C76 C73 111.0(7) yes . .
F25 C76 F26 103.4(17) yes . .
F25 C76 F27 96.0(14) yes . .
F25 C76 C73 112.2(9) yes . .
F26 C76 F27 107.6(18) yes . .
F26 C76 C73 115.7(13) yes . .
F27 C76 C73 119.2(9) yes . .
C78 C77 C79 121.4(8) yes . 2_666
C77 C78 C79 120.1(8) yes . .
C77 C79 C78 118.5(7) yes 2_666 .
C45 B1 C53 112.5(4) yes . .
C45 B1 C61 112.2(4) yes . .
C45 B1 C69 103.6(4) yes . .
C53 B1 C61 102.5(4) yes . .
C53 B1 C69 111.2(4) yes . .
C61 B1 C69 115.0(4) yes . .
C3 C5 H5 119.997 no . .
C6 C5 H5 119.995 no . .
C5 C6 H6 119.483 no . .
C7 C6 H6 119.473 no . .
C6 C7 H7 120.201 no . .
C8 C7 H7 120.212 no . .
C7 C8 H8 119.922 no . .
C9 C8 H8 119.907 no . .
C3 C9 H9 119.714 no . .
C8 C9 H9 119.722 no . .
C4 C10 H10 119.840 no . .
C11 C10 H10 119.845 no . .
C10 C11 H11 120.371 no . .
C12 C11 H11 120.363 no . .
C11 C12 H12 119.519 no . .
C13 C12 H12 119.523 no . .
C12 C13 H13 119.898 no . .
C14 C13 H13 119.903 no . .
C4 C14 H14 120.124 no . .
C13 C14 H14 120.115 no . .
Ru1 C15 H15 122.627 no . .
C16 C15 H15 125.981 no . .
C19 C15 H15 125.975 no . .
Ru1 C16 H16 123.244 no . .
C15 C16 H16 126.153 no . .
C17 C16 H16 126.149 no . .
Ru1 C17 H17 123.200 no . .
C16 C17 H17 126.076 no . .
C18 C17 H17 126.064 no . .
Ru1 C18 H18 121.462 no . .
C17 C18 H18 125.954 no . .
C19 C18 H18 125.937 no . .
Ru1 C19 H19 122.158 no . .
C15 C19 H19 125.853 no . .
C18 C19 H19 125.862 no . .
C20 C21 H21 120.325 no . .
C22 C21 H21 120.335 no . .
C21 C22 H22 119.788 no . .
C23 C22 H22 119.802 no . .
C22 C23 H23 120.400 no . .
C24 C23 H23 120.401 no . .
C23 C24 H24 119.259 no . .
C25 C24 H24 119.267 no . .
C20 C25 H25 119.879 no . .
C24 C25 H25 119.875 no . .
C26 C27 H27 119.368 no . .
C28 C27 H27 119.359 no . .
C27 C28 H28 120.159 no . .
C29 C28 H28 120.180 no . .
C28 C29 H29 120.052 no . .
C30 C29 H29 120.052 no . .
C29 C30 H30 120.267 no . .
C31 C30 H30 120.255 no . .
C26 C31 H31 119.587 no . .
C30 C31 H31 119.581 no . .
P1 C32 H32A 113.252 no . .
P1 C32 H32B 113.251 no . .
P2 C32 H32A 113.250 no . .
P2 C32 H32B 113.249 no . .
H32A C32 H32B 110.592 no . .
C33 C34 H34 119.469 no . .
C35 C34 H34 119.478 no . .
C34 C35 H35 120.417 no . .
C36 C35 H35 120.426 no . .
C35 C36 H36 119.627 no . .
C37 C36 H36 119.619 no . .
C36 C37 H37 119.996 no . .
C38 C37 H37 119.983 no . .
C33 C38 H38 119.783 no . .
C37 C38 H38 119.784 no . .
C39 C40 H40 120.152 no . .
C41 C40 H40 120.143 no . .
C40 C41 H41 119.377 no . .
C42 C41 H41 119.371 no . .
C41 C42 H42 120.633 no . .
C43 C42 H42 120.628 no . .
C42 C43 H43 119.431 no . .
C44 C43 H43 119.431 no . .
C39 C44 H44 119.851 no . .
C43 C44 H44 119.856 no . .
C45 C46 H46 119.150 no . .
C47 C46 H46 119.153 no . .
C47 C48 H48 120.906 no . .
C49 C48 H48 120.917 no . .
C45 C50 H50 118.810 no . .
C49 C50 H50 118.810 no . .
C53 C54 H54 118.719 no . .
C55 C54 H54 118.708 no . .
C55 C56 H56 121.023 no . .
C57 C56 H56 121.019 no . .
C53 C58 H58 119.017 no . .
C57 C58 H58 119.010 no . .
C61 C62 H62 118.654 no . .
C63 C62 H62 118.651 no . .
C63 C64 H64 120.570 no . .
C65 C64 H64 120.560 no . .
C61 C66 H66 118.585 no . .
C65 C66 H66 118.580 no . .
C69 C70 H70 118.589 no . .
C71 C70 H70 118.595 no . .
C71 C72 H72 120.590 no . .
C73 C72 H72 120.582 no . .
C69 C74 H74 118.675 no . .
C73 C74 H74 118.682 no . .
C78 C77 H77 119.279 no . .
C79 C77 H77 119.282 no 2_666 .
C77 C78 H78 119.977 no . .
C79 C78 H78 119.955 no . .
C77 C79 H79 120.763 no 2_666 .
C78 C79 H79 120.748 no . .

loop_
_geom_bond_atom_site_label_1
_geom_bond_atom_site_label_2
_geom_bond_distance
_geom_bond_publ_flag
_geom_bond_site_symmetry_2
Ru1 P1 2.3299(14) yes .
Ru1 P2 2.3263(12) yes .
Ru1 C1 2.180(5) yes .
Ru1 C2 2.184(5) yes .
Ru1 C15 2.242(6) yes .
Ru1 C16 2.257(5) yes .
Ru1 C17 2.248(5) yes .
Ru1 C18 2.218(5) yes .
Ru1 C19 2.222(5) yes .
P1 P2 2.6409(18) yes .
P1 C20 1.816(5) yes .
P1 C26 1.818(5) yes .
P1 C32 1.833(4) yes .
P2 C32 1.832(5) yes .
P2 C33 1.824(5) yes .
P2 C39 1.814(5) yes .
F1 C51 1.321(6) yes .
F2 C51 1.327(7) yes .
F3 C51 1.325(7) yes .
F4 C52 1.342(6) yes .
F5 C52 1.357(6) yes .
F6 C52 1.347(6) yes .
F7 C59 1.341(7) yes .
F8 C59 1.316(6) yes .
F9 C59 1.344(5) yes .
F10 C60 1.339(7) yes .
F11 C60 1.329(6) yes .
F12 C60 1.333(6) yes .
F13 C67 1.325(7) yes .
F14 C67 1.333(6) yes .
F15 C67 1.335(7) yes .
F16 C68 1.345(7) yes .
F17 C68 1.327(6) yes .
F18 C68 1.336(7) yes .
F19 C75 1.311(6) yes .
F20 C75 1.317(7) yes .
F21 C75 1.334(7) yes .
F22 F26 0.88(4) yes .
F22 F27 1.62(3) yes .
F22 C76 1.324(11) yes .
F23 F25 0.95(3) yes .
F23 F26 1.43(4) yes .
F23 C76 1.335(10) yes .
F24 F25 1.56(3) yes .
F24 F27 0.70(3) yes .
F24 C76 1.322(16) yes .
F25 C76 1.358(19) yes .
F26 C76 1.29(3) yes .
F27 C76 1.26(2) yes .
C1 C2 1.257(7) yes .
C1 C3 1.449(7) yes .
C2 C4 1.452(7) yes .
C3 C5 1.405(7) yes .
C3 C9 1.395(7) yes .
C4 C10 1.381(7) yes .
C4 C14 1.397(7) yes .
C5 C6 1.376(7) yes .
C6 C7 1.374(7) yes .
C7 C8 1.390(8) yes .
C8 C9 1.379(8) yes .
C10 C11 1.396(7) yes .
C11 C12 1.382(8) yes .
C12 C13 1.362(8) yes .
C13 C14 1.389(7) yes .
C15 C16 1.417(8) yes .
C15 C19 1.408(7) yes .
C16 C17 1.425(8) yes .
C17 C18 1.410(7) yes .
C18 C19 1.414(8) yes .
C20 C21 1.382(7) yes .
C20 C25 1.390(7) yes .
C21 C22 1.412(8) yes .
C22 C23 1.381(9) yes .
C23 C24 1.360(8) yes .
C24 C25 1.378(8) yes .
C26 C27 1.391(7) yes .
C26 C31 1.387(6) yes .
C27 C28 1.367(8) yes .
C28 C29 1.405(7) yes .
C29 C30 1.385(8) yes .
C30 C31 1.393(8) yes .
C33 C34 1.385(8) yes .
C33 C38 1.396(7) yes .
C34 C35 1.387(8) yes .
C35 C36 1.380(9) yes .
C36 C37 1.372(10) yes .
C37 C38 1.381(7) yes .
C39 C40 1.401(7) yes .
C39 C44 1.397(6) yes .
C40 C41 1.391(7) yes .
C41 C42 1.378(7) yes .
C42 C43 1.389(8) yes .
C43 C44 1.377(7) yes .
C45 C46 1.407(6) yes .
C45 C50 1.392(7) yes .
C45 B1 1.647(8) yes .
C46 C47 1.397(7) yes .
C47 C48 1.384(7) yes .
C47 C51 1.487(7) yes .
C48 C49 1.375(6) yes .
C49 C50 1.399(7) yes .
C49 C52 1.492(7) yes .
C53 C54 1.391(6) yes .
C53 C58 1.403(6) yes .
C53 B1 1.643(6) yes .
C54 C55 1.393(6) yes .
C55 C56 1.384(6) yes .
C55 C59 1.492(7) yes .
C56 C57 1.382(6) yes .
C57 C58 1.394(6) yes .
C57 C60 1.492(7) yes .
C61 C62 1.405(6) yes .
C61 C66 1.395(7) yes .
C61 B1 1.627(8) yes .
C62 C63 1.396(7) yes .
C63 C64 1.387(7) yes .
C63 C67 1.496(6) yes .
C64 C65 1.392(6) yes .
C65 C66 1.397(8) yes .
C65 C68 1.476(8) yes .
C69 C70 1.396(6) yes .
C69 C74 1.406(6) yes .
C69 B1 1.633(6) yes .
C70 C71 1.399(6) yes .
C71 C72 1.387(6) yes .
C71 C75 1.483(7) yes .
C72 C73 1.368(7) yes .
C73 C74 1.390(6) yes .
C73 C76 1.489(7) yes .
C77 C78 1.336(12) yes .
C77 C79 1.354(14) yes 2_666
C78 C79 1.387(14) yes .
C5 H5 0.950 no .
C6 H6 0.950 no .
C7 H7 0.950 no .
C8 H8 0.950 no .
C9 H9 0.950 no .
C10 H10 0.950 no .
C11 H11 0.950 no .
C12 H12 0.950 no .
C13 H13 0.950 no .
C14 H14 0.950 no .
C15 H15 0.950 no .
C16 H16 0.950 no .
C17 H17 0.950 no .
C18 H18 0.950 no .
C19 H19 0.950 no .
C21 H21 0.950 no .
C22 H22 0.950 no .
C23 H23 0.950 no .
C24 H24 0.950 no .
C25 H25 0.950 no .
C27 H27 0.950 no .
C28 H28 0.950 no .
C29 H29 0.950 no .
C30 H30 0.950 no .
C31 H31 0.950 no .
C32 H32A 0.990 no .
C32 H32B 0.990 no .
C34 H34 0.950 no .
C35 H35 0.950 no .
C36 H36 0.950 no .
C37 H37 0.950 no .
C38 H38 0.950 no .
C40 H40 0.950 no .
C41 H41 0.950 no .
C42 H42 0.950 no .
C43 H43 0.950 no .
C44 H44 0.950 no .
C46 H46 0.950 no .
C48 H48 0.950 no .
C50 H50 0.950 no .
C54 H54 0.950 no .
C56 H56 0.950 no .
C58 H58 0.950 no .
C62 H62 0.950 no .
C64 H64 0.950 no .
C66 H66 0.950 no .
C70 H70 0.950 no .
C72 H72 0.950 no .
C74 H74 0.950 no .
C77 H77 0.950 no .
C78 H78 0.950 no .
C79 H79 0.950 no .

loop_
_geom_torsion_atom_site_label_1
_geom_torsion_atom_site_label_2
_geom_torsion_atom_site_label_3
_geom_torsion_atom_site_label_4
_geom_torsion
_geom_torsion_publ_flag
_geom_torsion_site_symmetry_1
_geom_torsion_site_symmetry_3
_geom_torsion_site_symmetry_4
P1 Ru1 P2 P1 -0.00(3) no . . .
P1 Ru1 P2 C32 -23.17(5) no . . .
P1 Ru1 P2 C33 87.73(8) no . . .
P1 Ru1 P2 C39 -139.45(9) no . . .
P2 Ru1 P1 P2 -0.00(3) no . . .
P2 Ru1 P1 C20 138.37(8) no . . .
P2 Ru1 P1 C26 -83.70(7) no . . .
P2 Ru1 P1 C32 23.17(5) no . . .
P1 Ru1 C1 C2 -60.53(19) no . . .
P1 Ru1 C1 C3 126.4(4) no . . .
C1 Ru1 P1 P2 -80.68(11) no . . .
C1 Ru1 P1 C20 57.69(13) no . . .
C1 Ru1 P1 C26 -164.38(12) no . . .
C1 Ru1 P1 C32 -57.52(12) no . . .
P1 Ru1 C2 C1 120.40(19) no . . .
P1 Ru1 C2 C4 -73.4(5) no . . .
C2 Ru1 P1 P2 -109.60(11) no . . .
C2 Ru1 P1 C20 28.77(13) no . . .
C2 Ru1 P1 C26 166.71(13) no . . .
C2 Ru1 P1 C32 -86.43(12) no . . .
P1 Ru1 C16 C15 -179.85(11) no . . .
P1 Ru1 C16 C17 -62.7(3) no . . .
C16 Ru1 P1 P2 166.93(17) no . . .
C16 Ru1 P1 C20 -54.70(19) no . . .
C16 Ru1 P1 C26 83.23(18) no . . .
C16 Ru1 P1 C32 -169.91(17) no . . .
P1 Ru1 C17 C16 130.61(18) no . . .
P1 Ru1 C17 C18 -112.1(2) no . . .
C17 Ru1 P1 P2 133.88(14) no . . .
C17 Ru1 P1 C20 -87.75(15) no . . .
C17 Ru1 P1 C26 50.18(15) no . . .
C17 Ru1 P1 C32 157.04(14) no . . .
P1 Ru1 C18 C17 79.4(2) no . . .
P1 Ru1 C18 C19 -164.06(12) no . . .
C18 Ru1 P1 P2 96.86(13) no . . .
C18 Ru1 P1 C20 -124.78(14) no . . .
C18 Ru1 P1 C26 13.16(15) no . . .
C18 Ru1 P1 C32 120.02(13) no . . .
P1 Ru1 C19 C15 145.30(13) no . . .
P1 Ru1 C19 C18 28.2(3) no . . .
C19 Ru1 P1 P2 78.8(2) no . . .
C19 Ru1 P1 C20 -142.8(2) no . . .
C19 Ru1 P1 C26 -4.9(3) no . . .
C19 Ru1 P1 C32 102.0(2) no . . .
P2 Ru1 C1 C2 -128.24(19) no . . .
P2 Ru1 C1 C3 58.7(4) no . . .
C1 Ru1 P2 P1 103.01(14) no . . .
C1 Ru1 P2 C32 79.84(14) no . . .
C1 Ru1 P2 C33 -169.26(15) no . . .
C1 Ru1 P2 C39 -36.44(15) no . . .
P2 Ru1 C2 C1 54.4(3) no . . .
P2 Ru1 C2 C4 -139.4(4) no . . .
C2 Ru1 P2 P1 76.28(15) no . . .
C2 Ru1 P2 C32 53.11(16) no . . .
C2 Ru1 P2 C33 164.01(16) no . . .
C2 Ru1 P2 C39 -63.17(17) no . . .
P2 Ru1 C15 C16 163.99(9) no . . .
P2 Ru1 C15 C19 46.9(3) no . . .
C15 Ru1 P2 P1 -174.09(17) no . . .
C15 Ru1 P2 C32 162.74(17) no . . .
C15 Ru1 P2 C33 -86.36(18) no . . .
C15 Ru1 P2 C39 46.46(19) no . . .
P2 Ru1 C17 C16 -156.92(10) no . . .
P2 Ru1 C17 C18 -39.7(4) no . . .
C17 Ru1 P2 P1 -86.3(3) no . . .
C17 Ru1 P2 C32 -109.5(3) no . . .
C17 Ru1 P2 C33 1.4(3) no . . .
C17 Ru1 P2 C39 134.2(3) no . . .
P2 Ru1 C18 C17 152.33(17) no . . .
P2 Ru1 C18 C19 -91.15(17) no . . .
C18 Ru1 P2 P1 -109.50(16) no . . .
C18 Ru1 P2 C32 -132.67(16) no . . .
C18 Ru1 P2 C33 -21.77(17) no . . .
C18 Ru1 P2 C39 111.05(17) no . . .
P2 Ru1 C19 C15 -145.28(14) no . . .
P2 Ru1 C19 C18 97.65(15) no . . .
C19 Ru1 P2 P1 -147.58(14) no . . .
C19 Ru1 P2 C32 -170.75(14) no . . .
C19 Ru1 P2 C33 -59.85(15) no . . .
C19 Ru1 P2 C39 72.97(16) no . . .
C1 Ru1 C2 C1 0.0(3) no . . .
C1 Ru1 C2 C4 166.2(7) no . . .
C2 Ru1 C1 C2 0.0(3) no . . .
C2 Ru1 C1 C3 -173.1(6) no . . .
C1 Ru1 C15 C16 -114.3(2) no . . .
C1 Ru1 C15 C19 128.6(2) no . . .
C15 Ru1 C1 C2 101.1(3) no . . .
C15 Ru1 C1 C3 -72.0(4) no . . .
C1 Ru1 C16 C15 68.8(3) no . . .
C1 Ru1 C16 C17 -174.1(2) no . . .
C16 Ru1 C1 C2 67.2(3) no . . .
C16 Ru1 C1 C3 -105.9(4) no . . .
C1 Ru1 C17 C16 8.9(4) no . . .
C1 Ru1 C17 C18 126.1(3) no . . .
C17 Ru1 C1 C2 61.8(4) no . . .
C17 Ru1 C1 C3 -111.3(4) no . . .
C1 Ru1 C18 C17 -105.0(3) no . . .
C1 Ru1 C18 C19 11.5(4) no . . .
C18 Ru1 C1 C2 123.6(3) no . . .
C18 Ru1 C1 C3 -49.5(5) no . . .
C1 Ru1 C19 C15 -56.2(2) no . . .
C1 Ru1 C19 C18 -173.30(16) no . . .
C19 Ru1 C1 C2 131.0(2) no . . .
C19 Ru1 C1 C3 -42.1(4) no . . .
C2 Ru1 C15 C16 -81.5(2) no . . .
C2 Ru1 C15 C19 161.4(2) no . . .
C15 Ru1 C2 C1 -79.5(3) no . . .
C15 Ru1 C2 C4 86.8(5) no . . .
C2 Ru1 C16 C15 99.4(3) no . . .
C2 Ru1 C16 C17 -143.5(3) no . . .
C16 Ru1 C2 C1 -115.7(3) no . . .
C16 Ru1 C2 C4 50.5(5) no . . .
C2 Ru1 C17 C16 42.0(3) no . . .
C2 Ru1 C17 C18 159.3(2) no . . .
C17 Ru1 C2 C1 -139.4(3) no . . .
C17 Ru1 C2 C4 26.8(6) no . . .
C2 Ru1 C18 C17 -38.8(5) no . . .
C2 Ru1 C18 C19 77.7(5) no . . .
C18 Ru1 C2 C1 -114.4(4) no . . .
C18 Ru1 C2 C4 51.8(7) no . . .
C2 Ru1 C19 C15 -24.0(3) no . . .
C2 Ru1 C19 C18 -141.07(18) no . . .
C19 Ru1 C2 C1 -65.3(3) no . . .
C19 Ru1 C2 C4 100.9(5) no . . .
C15 Ru1 C16 C15 -0.0(2) no . . .
C15 Ru1 C16 C17 117.1(4) no . . .
C16 Ru1 C15 C16 0.0(3) no . . .
C16 Ru1 C15 C19 -117.1(4) no . . .
C15 Ru1 C17 C16 -37.3(2) no . . .
C15 Ru1 C17 C18 80.0(3) no . . .
C17 Ru1 C15 C16 37.43(19) no . . .
C17 Ru1 C15 C19 -79.7(3) no . . .
C15 Ru1 C18 C17 -79.3(3) no . . .
C15 Ru1 C18 C19 37.26(19) no . . .
C18 Ru1 C15 C16 79.5(3) no . . .
C18 Ru1 C15 C19 -37.64(19) no . . .
C15 Ru1 C19 C15 -0.0(3) no . . .
C15 Ru1 C19 C18 -117.1(4) no . . .
C19 Ru1 C15 C16 117.1(4) no . . .
C19 Ru1 C15 C19 0.0(2) no . . .
C16 Ru1 C17 C16 -0.0(3) no . . .
C16 Ru1 C17 C18 117.3(5) no . . .
C17 Ru1 C16 C15 -117.1(4) no . . .
C17 Ru1 C16 C17 -0.0(3) no . . .
C16 Ru1 C18 C17 -37.3(2) no . . .
C16 Ru1 C18 C19 79.2(3) no . . .
C18 Ru1 C16 C15 -79.9(3) no . . .
C18 Ru1 C16 C17 37.3(3) no . . .
C16 Ru1 C19 C15 37.31(19) no . . .
C16 Ru1 C19 C18 -79.8(3) no . . .
C19 Ru1 C16 C15 -37.4(2) no . . .
C19 Ru1 C16 C17 79.8(3) no . . .
C17 Ru1 C18 C17 -0.0(3) no . . .
C17 Ru1 C18 C19 116.5(4) no . . .
C18 Ru1 C17 C16 -117.3(5) no . . .
C18 Ru1 C17 C18 -0.0(3) no . . .
C17 Ru1 C19 C15 79.5(3) no . . .
C17 Ru1 C19 C18 -37.56(19) no . . .
C19 Ru1 C17 C16 -79.3(3) no . . .
C19 Ru1 C17 C18 37.9(2) no . . .
C18 Ru1 C19 C15 117.1(3) no . . .
C18 Ru1 C19 C18 0.00(19) no . . .
C19 Ru1 C18 C17 -116.5(4) no . . .
C19 Ru1 C18 C19 0.00(19) no . . .
Ru1 P1 P2 Ru1 0.000(11) no . . .
Ru1 P1 P2 C32 145.50(7) no . . .
Ru1 P1 P2 C33 -112.81(6) no . . .
Ru1 P1 P2 C39 109.51(14) no . . .
Ru1 P1 C20 C21 -80.2(4) no . . .
Ru1 P1 C20 C25 99.0(4) no . . .
Ru1 P1 C26 C27 165.31(18) no . . .
Ru1 P1 C26 C31 -7.6(4) no . . .
Ru1 P1 C32 P2 -27.84(16) no . . .
P2 P1 C20 C21 0.1(6) no . . .
P2 P1 C20 C25 179.28(13) no . . .
C20 P1 P2 Ru1 -105.1(3) no . . .
C20 P1 P2 C32 40.4(3) no . . .
C20 P1 P2 C33 142.1(3) no . . .
C20 P1 P2 C39 4.4(4) no . . .
P2 P1 C26 C27 108.4(3) no . . .
P2 P1 C26 C31 -64.5(3) no . . .
C26 P1 P2 Ru1 119.45(15) no . . .
C26 P1 P2 C32 -95.04(15) no . . .
C26 P1 P2 C33 6.64(15) no . . .
C26 P1 P2 C39 -131.03(18) no . . .
P2 P1 C32 P2 0.00(4) no . . .
C32 P1 P2 Ru1 -145.5(2) no . . .
C32 P1 P2 C32 -0.0(2) no . . .
C32 P1 P2 C33 101.7(2) no . . .
C32 P1 P2 C39 -36.0(3) no . . .
C20 P1 C26 C27 -48.2(3) no . . .
C20 P1 C26 C31 138.9(3) no . . .
C26 P1 C20 C21 135.7(4) no . . .
C26 P1 C20 C25 -45.2(4) no . . .
C20 P1 C32 P2 -157.8(2) no . . .
C32 P1 C20 C21 28.2(4) no . . .
C32 P1 C20 C25 -152.6(3) no . . .
C26 P1 C32 P2 95.2(3) no . . .
C32 P1 C26 C27 63.4(3) no . . .
C32 P1 C26 C31 -109.5(3) no . . .
Ru1 P2 C32 P1 27.89(16) no . . .
Ru1 P2 C33 C34 -128.3(3) no . . .
Ru1 P2 C33 C38 54.3(4) no . . .
Ru1 P2 C39 C40 -92.1(3) no . . .
Ru1 P2 C39 C44 88.6(4) no . . .
P1 P2 C32 P1 -0.00(4) no . . .
P1 P2 C33 C34 -70.8(3) no . . .
P1 P2 C33 C38 111.9(3) no . . .
P1 P2 C39 C40 -176.71(13) no . . .
P1 P2 C39 C44 3.9(6) no . . .
C32 P2 C33 C34 -25.5(4) no . . .
C32 P2 C33 C38 157.1(3) no . . .
C33 P2 C32 P1 -90.5(2) no . . .
C32 P2 C39 C40 158.0(3) no . . .
C32 P2 C39 C44 -21.4(4) no . . .
C39 P2 C32 P1 160.60(19) no . . .
C33 P2 C39 C40 45.5(4) no . . .
C33 P2 C39 C44 -133.9(4) no . . .
C39 P2 C33 C34 87.5(4) no . . .
C39 P2 C33 C38 -89.9(3) no . . .
F26 F22 F27 F24 24(4) no . . .
F26 F22 F27 C76 39(2) no . . .
F27 F22 F26 F23 -10(4) no . . .
F27 F22 F26 C76 -31.0(14) no . . .
F26 F22 C76 F23 -18(2) no . . .
F26 F22 C76 F24 -134(2) no . . .
F26 F22 C76 F25 -53(2) no . . .
F26 F22 C76 F26 0.0(19) no . . .
F26 F22 C76 F27 -140(2) no . . .
F26 F22 C76 C73 104(2) no . . .
C76 F22 F26 F23 21(2) no . . .
C76 F22 F26 C76 -0.0(3) no . . .
F27 F22 C76 F23 121.2(10) no . . .
F27 F22 C76 F24 6.2(10) no . . .
F27 F22 C76 F25 86.9(12) no . . .
F27 F22 C76 F26 139.7(11) no . . .
F27 F22 C76 F27 0.0(9) no . . .
F27 F22 C76 C73 -116.7(10) no . . .
C76 F22 F27 F24 -15(3) no . . .
C76 F22 F27 C76 -0.0(3) no . . .
F25 F23 F26 F22 6(4) no . . .
F25 F23 F26 C76 29.7(18) no . . .
F26 F23 F25 F24 -3(3) no . . .
F26 F23 F25 C76 -25.7(15) no . . .
F25 F23 C76 F22 -140.4(12) no . . .
F25 F23 C76 F24 -25.8(12) no . . .
F25 F23 C76 F25 -0.0(11) no . . .
F25 F23 C76 F26 -153.0(12) no . . .
F25 F23 C76 F27 -56.9(13) no . . .
F25 F23 C76 C73 98.0(12) no . . .
C76 F23 F25 F24 23.0(10) no . . .
C76 F23 F25 C76 0.0(3) no . . .
F26 F23 C76 F22 12.7(15) no . . .
F26 F23 C76 F24 127.2(15) no . . .
F26 F23 C76 F25 153.0(16) no . . .
F26 F23 C76 F26 0.0(15) no . . .
F26 F23 C76 F27 96.1(16) no . . .
F26 F23 C76 C73 -109.0(15) no . . .
C76 F23 F26 F22 -24(3) no . . .
C76 F23 F26 C76 0.0(3) no . . .
F25 F24 F27 F22 -22(4) no . . .
F25 F24 F27 C76 -34.6(16) no . . .
F27 F24 F25 F23 13(3) no . . .
F27 F24 F25 C76 40(3) no . . .
F25 F24 C76 F22 129.0(10) no . . .
F25 F24 C76 F23 17.7(10) no . . .
F25 F24 C76 F25 0.0(9) no . . .
F25 F24 C76 F26 91.8(12) no . . .
F25 F24 C76 F27 140.7(13) no . . .
F25 F24 C76 C73 -107.3(10) no . . .
C76 F24 F25 F23 -26.8(11) no . . .
C76 F24 F25 C76 0.0(3) no . . .
F27 F24 C76 F22 -11.7(19) no . . .
F27 F24 C76 F23 -123.0(19) no . . .
F27 F24 C76 F25 -140.7(19) no . . .
F27 F24 C76 F26 -49(2) no . . .
F27 F24 C76 F27 0.0(17) no . . .
F27 F24 C76 C73 112.0(19) no . . .
C76 F24 F27 F22 12(2) no . . .
C76 F24 F27 C76 0.0(3) no . . .
F23 F25 C76 F22 56.3(15) no . . .
F23 F25 C76 F23 -0.0(6) no . . .
F23 F25 C76 F24 154.2(12) no . . .
F23 F25 C76 F26 25.2(11) no . . .
F23 F25 C76 F27 134.9(10) no . . .
F23 F25 C76 C73 -100.1(11) no . . .
F24 F25 C76 F22 -97.8(13) no . . .
F24 F25 C76 F23 -154.2(12) no . . .
F24 F25 C76 F24 0.0(6) no . . .
F24 F25 C76 F26 -129.0(8) no . . .
F24 F25 C76 F27 -19.3(7) no . . .
F24 F25 C76 C73 105.7(8) no . . .
F22 F26 C76 F22 -0.0(6) no . . .
F22 F26 C76 F23 160(2) no . . .
F22 F26 C76 F24 66(3) no . . .
F22 F26 C76 F25 142.3(14) no . . .
F22 F26 C76 F27 41.5(19) no . . .
F22 F26 C76 C73 -94.6(19) no . . .
F23 F26 C76 F22 -160(2) no . . .
F23 F26 C76 F23 0.0(4) no . . .
F23 F26 C76 F24 -94.6(16) no . . .
F23 F26 C76 F25 -17.9(10) no . . .
F23 F26 C76 F27 -118.8(9) no . . .
F23 F26 C76 C73 105.2(9) no . . .
F22 F27 C76 F22 0.0(4) no . . .
F22 F27 C76 F23 -97.7(9) no . . .
F22 F27 C76 F24 -168.6(17) no . . .
F22 F27 C76 F25 -131.5(6) no . . .
F22 F27 C76 F26 -25.4(7) no . . .
F22 F27 C76 C73 108.9(8) no . . .
F24 F27 C76 F22 168.6(19) no . . .
F24 F27 C76 F23 70.9(19) no . . .
F24 F27 C76 F24 0.0(10) no . . .
F24 F27 C76 F25 37.1(18) no . . .
F24 F27 C76 F26 143.3(16) no . . .
F24 F27 C76 C73 -82(2) no . . .
Ru1 C1 C2 Ru1 -0.000(11) no . . .
Ru1 C1 C2 C4 -161.2(8) no . . .
Ru1 C1 C3 C5 19.3(7) no . . .
Ru1 C1 C3 C9 -160.9(3) no . . .
C2 C1 C3 C5 -147.0(8) no . . .
C2 C1 C3 C9 32.7(11) no . . .
C3 C1 C2 Ru1 170.0(9) no . . .
C3 C1 C2 C4 8.8(16) no . . .
Ru1 C2 C4 C10 -176.5(4) no . . .
Ru1 C2 C4 C14 0.5(8) no . . .
C1 C2 C4 C10 -22.7(11) no . . .
C1 C2 C4 C14 154.3(8) no . . .
C1 C3 C5 C6 179.6(4) no . . .
C1 C3 C9 C8 -179.1(4) no . . .
C5 C3 C9 C8 0.6(7) no . . .
C9 C3 C5 C6 -0.1(7) no . . .
C2 C4 C10 C11 174.8(5) no . . .
C2 C4 C14 C13 -175.6(4) no . . .
C10 C4 C14 C13 1.5(8) no . . .
C14 C4 C10 C11 -2.3(8) no . . .
C3 C5 C6 C7 0.1(7) no . . .
C5 C6 C7 C8 -0.6(7) no . . .
C6 C7 C8 C9 1.1(7) no . . .
C7 C8 C9 C3 -1.1(7) no . . .
C4 C10 C11 C12 0.8(8) no . . .
C10 C11 C12 C13 1.6(9) no . . .
C11 C12 C13 C14 -2.4(9) no . . .
C12 C13 C14 C4 0.9(8) no . . .
Ru1 C15 C16 Ru1 0.000(10) no . . .
Ru1 C15 C16 C17 -62.2(3) no . . .
Ru1 C15 C19 Ru1 0.0 no . . .
Ru1 C15 C19 C18 62.6(3) no . . .
C16 C15 C19 Ru1 -63.1(4) no . . .
C16 C15 C19 C18 -0.4(5) no . . .
C19 C15 C16 Ru1 62.2(4) no . . .
C19 C15 C16 C17 -0.0(5) no . . .
Ru1 C16 C17 Ru1 -0.000(10) no . . .
Ru1 C16 C17 C18 -61.7(3) no . . .
C15 C16 C17 Ru1 62.1(4) no . . .
C15 C16 C17 C18 0.4(5) no . . .
Ru1 C17 C18 Ru1 -0.000(12) no . . .
Ru1 C17 C18 C19 -63.3(3) no . . .
C16 C17 C18 Ru1 62.6(4) no . . .
C16 C17 C18 C19 -0.7(6) no . . .
Ru1 C18 C19 Ru1 0.0 no . . .
Ru1 C18 C19 C15 -63.4(3) no . . .
C17 C18 C19 Ru1 64.0(4) no . . .
C17 C18 C19 C15 0.7(5) no . . .
P1 C20 C21 C22 177.9(3) no . . .
P1 C20 C25 C24 -178.3(4) no . . .
C21 C20 C25 C24 0.9(8) no . . .
C25 C20 C21 C22 -1.3(7) no . . .
C20 C21 C22 C23 2.0(8) no . . .
C21 C22 C23 C24 -2.4(9) no . . .
C22 C23 C24 C25 2.0(9) no . . .
C23 C24 C25 C20 -1.3(9) no . . .
P1 C26 C27 C28 -170.8(3) no . . .
P1 C26 C31 C30 170.6(3) no . . .
C27 C26 C31 C30 -2.3(6) no . . .
C31 C26 C27 C28 2.4(6) no . . .
C26 C27 C28 C29 -1.0(7) no . . .
C27 C28 C29 C30 -0.5(7) no . . .
C28 C29 C30 C31 0.6(7) no . . .
C29 C30 C31 C26 0.8(7) no . . .
P2 C33 C34 C35 -179.8(3) no . . .
P2 C33 C38 C37 178.8(3) no . . .
C34 C33 C38 C37 1.4(7) no . . .
C38 C33 C34 C35 -2.5(7) no . . .
C33 C34 C35 C36 2.2(8) no . . .
C34 C35 C36 C37 -0.7(8) no . . .
C35 C36 C37 C38 -0.4(8) no . . .
C36 C37 C38 C33 0.0(7) no . . .
P2 C39 C40 C41 -177.9(4) no . . .
P2 C39 C44 C43 179.0(3) no . . .
C40 C39 C44 C43 -0.3(7) no . . .
C44 C39 C40 C41 1.5(7) no . . .
C39 C40 C41 C42 -1.2(9) no . . .
C40 C41 C42 C43 -0.2(9) no . . .
C41 C42 C43 C44 1.4(8) no . . .
C42 C43 C44 C39 -1.1(8) no . . .
C46 C45 C50 C49 3.0(6) no . . .
C50 C45 C46 C47 0.0(6) no . . .
C46 C45 B1 C53 -159.4(4) no . . .
C46 C45 B1 C61 -44.4(5) no . . .
C46 C45 B1 C69 80.3(5) no . . .
B1 C45 C46 C47 -172.5(4) no . . .
C50 C45 B1 C53 28.6(6) no . . .
C50 C45 B1 C61 143.6(4) no . . .
C50 C45 B1 C69 -91.7(4) no . . .
B1 C45 C50 C49 175.4(4) no . . .
C45 C46 C47 C48 -2.6(6) no . . .
C45 C46 C47 C51 177.2(4) no . . .
C46 C47 C48 C49 2.0(6) no . . .
C46 C47 C51 F1 91.2(5) no . . .
C46 C47 C51 F2 -30.4(6) no . . .
C46 C47 C51 F3 -149.9(4) no . . .
C48 C47 C51 F1 -89.0(6) no . . .
C48 C47 C51 F2 149.4(4) no . . .
C48 C47 C51 F3 29.8(6) no . . .
C51 C47 C48 C49 -177.8(4) no . . .
C47 C48 C49 C50 1.0(6) no . . .
C47 C48 C49 C52 179.0(4) no . . .
C48 C49 C50 C45 -3.7(6) no . . .
C48 C49 C52 F4 -97.3(5) no . . .
C48 C49 C52 F5 22.3(6) no . . .
C48 C49 C52 F6 142.3(4) no . . .
C50 C49 C52 F4 80.8(5) no . . .
C50 C49 C52 F5 -159.6(4) no . . .
C50 C49 C52 F6 -39.6(5) no . . .
C52 C49 C50 C45 178.3(4) no . . .
C54 C53 C58 C57 -3.5(6) no . . .
C58 C53 C54 C55 5.3(7) no . . .
C54 C53 B1 C45 29.3(6) no . . .
C54 C53 B1 C61 -91.5(5) no . . .
C54 C53 B1 C69 145.1(5) no . . .
B1 C53 C54 C55 -179.8(4) no . . .
C58 C53 B1 C45 -156.0(4) no . . .
C58 C53 B1 C61 83.2(5) no . . .
C58 C53 B1 C69 -40.2(6) no . . .
B1 C53 C58 C57 -178.7(4) no . . .
C53 C54 C55 C56 -3.7(7) no . . .
C53 C54 C55 C59 173.7(4) no . . .
C54 C55 C56 C57 0.1(7) no . . .
C54 C55 C59 F7 -73.2(5) no . . .
C54 C55 C59 F8 164.6(4) no . . .
C54 C55 C59 F9 43.7(7) no . . .
C56 C55 C59 F7 104.3(5) no . . .
C56 C55 C59 F8 -18.0(7) no . . .
C56 C55 C59 F9 -138.9(5) no . . .
C59 C55 C56 C57 -177.3(4) no . . .
C55 C56 C57 C58 1.6(7) no . . .
C55 C56 C57 C60 -179.7(4) no . . .
C56 C57 C58 C53 0.2(7) no . . .
C56 C57 C60 F10 114.6(5) no . . .
C56 C57 C60 F11 -5.5(7) no . . .
C56 C57 C60 F12 -127.3(5) no . . .
C58 C57 C60 F10 -66.7(6) no . . .
C58 C57 C60 F11 173.2(4) no . . .
C58 C57 C60 F12 51.4(6) no . . .
C60 C57 C58 C53 -178.5(4) no . . .
C62 C61 C66 C65 0.2(6) no . . .
C66 C61 C62 C63 1.3(6) no . . .
C62 C61 B1 C45 -45.8(5) no . . .
C62 C61 B1 C53 75.2(5) no . . .
C62 C61 B1 C69 -164.0(4) no . . .
B1 C61 C62 C63 -169.0(4) no . . .
C66 C61 B1 C45 144.8(4) no . . .
C66 C61 B1 C53 -94.2(5) no . . .
C66 C61 B1 C69 26.6(6) no . . .
B1 C61 C66 C65 170.0(4) no . . .
C61 C62 C63 C64 -1.0(7) no . . .
C61 C62 C63 C67 174.0(4) no . . .
C62 C63 C64 C65 -0.8(6) no . . .
C62 C63 C67 F13 28.1(6) no . . .
C62 C63 C67 F14 -91.2(6) no . . .
C62 C63 C67 F15 149.7(4) no . . .
C64 C63 C67 F13 -156.8(4) no . . .
C64 C63 C67 F14 83.9(6) no . . .
C64 C63 C67 F15 -35.2(6) no . . .
C67 C63 C64 C65 -175.9(4) no . . .
C63 C64 C65 C66 2.2(7) no . . .
C63 C64 C65 C68 -179.3(4) no . . .
C64 C65 C66 C61 -2.0(7) no . . .
C64 C65 C68 F16 29.2(7) no . . .
C64 C65 C68 F17 150.2(4) no . . .
C64 C65 C68 F18 -89.7(5) no . . .
C66 C65 C68 F16 -152.3(5) no . . .
C66 C65 C68 F17 -31.3(7) no . . .
C66 C65 C68 F18 88.7(6) no . . .
C68 C65 C66 C61 179.5(4) no . . .
C70 C69 C74 C73 -2.3(7) no . . .
C74 C69 C70 C71 1.9(7) no . . .
C70 C69 B1 C45 -84.1(6) no . . .
C70 C69 B1 C53 154.8(5) no . . .
C70 C69 B1 C61 38.8(7) no . . .
B1 C69 C70 C71 175.5(4) no . . .
C74 C69 B1 C45 89.2(5) no . . .
C74 C69 B1 C53 -32.0(7) no . . .
C74 C69 B1 C61 -148.0(4) no . . .
B1 C69 C74 C73 -176.1(4) no . . .
C69 C70 C71 C72 -0.5(8) no . . .
C69 C70 C71 C75 -179.2(4) no . . .
C70 C71 C72 C73 -0.8(8) no . . .
C70 C71 C75 F19 -10.9(8) no . . .
C70 C71 C75 F20 -133.6(5) no . . .
C70 C71 C75 F21 108.4(5) no . . .
C72 C71 C75 F19 170.3(5) no . . .
C72 C71 C75 F20 47.6(7) no . . .
C72 C71 C75 F21 -70.4(6) no . . .
C75 C71 C72 C73 178.1(5) no . . .
C71 C72 C73 C74 0.4(8) no . . .
C71 C72 C73 C76 179.3(5) no . . .
C72 C73 C74 C69 1.2(8) no . . .
C72 C73 C76 F22 -112.8(6) no . . .
C72 C73 C76 F23 3.5(8) no . . .
C72 C73 C76 F24 126.0(5) no . . .
C72 C73 C76 F25 48.4(7) no . . .
C72 C73 C76 F26 -69.9(7) no . . .
C72 C73 C76 F27 159.4(5) no . . .
C74 C73 C76 F22 66.2(7) no . . .
C74 C73 C76 F23 -177.5(5) no . . .
C74 C73 C76 F24 -55.0(7) no . . .
C74 C73 C76 F25 -132.6(5) no . . .
C74 C73 C76 F26 109.1(6) no . . .
C74 C73 C76 F27 -21.7(8) no . . .
C76 C73 C74 C69 -177.7(5) no . . .
C78 C77 C79 C78 0.7(10) no . 2_666 2_666
C79 C77 C78 C79 -0.7(11) no 2_666 . .
C77 C78 C79 C77 0.7(10) no . . 2_666
